data_7032897
loop_
_publ_author_name
'Gupta, Vivek'
'Karthik, Vedhagiri'
'Anantharaman, Ganapathi'

_publ_section_title
;
 Cyclic six-membered palladium complexes derived from palladium mediated
 C-N coupling of organonitrile and formamidine.
;
_journal_issue 2
_journal_name_full 'Dalton transactions (Cambridge, England : 2003)'
_journal_page_first 758
_journal_page_last 766
_journal_paper_doi 10.1039/c4dt02721c
_journal_volume 44
_journal_year 2015
_chemical_formula_moiety 'C54 H78 N6 Pd, 2(B F4)'
_chemical_formula_sum 'C54 H78 B2 F8 N6 Pd'
_chemical_formula_weight 1091.24
_chemical_name_systematic
; 
 ? 
;
_space_group_IT_number 14
_symmetry_cell_setting monoclinic
_symmetry_space_group_name_Hall '-P 2yn'
_symmetry_space_group_name_H-M 'P 1 21/n 1'
_atom_sites_solution_hydrogens geom
_atom_sites_solution_primary direct
_atom_sites_solution_secondary difmap
_audit_creation_method SHELXL-97
_cell_angle_alpha 90.00
_cell_angle_beta 98.3820(10)
_cell_angle_gamma 90.00
_cell_formula_units_Z 2
_cell_length_a 11.3947(6)
_cell_length_b 12.3625(6)
_cell_length_c 19.4057(9)
_cell_measurement_reflns_used 9959
_cell_measurement_temperature 273(2)
_cell_measurement_theta_max 28.33
_cell_measurement_theta_min 2.22
_cell_volume 2704.4(2)
_computing_cell_refinement 'Bruker SMART'
_computing_data_collection 'Bruker SMART'
_computing_data_reduction 'Bruker SAINT'
_computing_molecular_graphics 'ORTEP 3'
_computing_structure_refinement 'SHELXL-97 (Sheldrick, 1997)'
_computing_structure_solution 'SHELXS-97 (Sheldrick, 1990)'
_diffrn_ambient_temperature 273(2)
_diffrn_measured_fraction_theta_full 0.999
_diffrn_measured_fraction_theta_max 0.999
_diffrn_measurement_device_type 'CCD area detector'
_diffrn_measurement_method 'phi and omega scans'
_diffrn_radiation_monochromator graphite
_diffrn_radiation_source 'fine-focus sealed tube'
_diffrn_radiation_type MoK\a
_diffrn_radiation_wavelength 0.71073
_diffrn_reflns_av_R_equivalents 0.0310
_diffrn_reflns_av_sigmaI/netI 0.0301
_diffrn_reflns_limit_h_max 12
_diffrn_reflns_limit_h_min -14
_diffrn_reflns_limit_k_max 11
_diffrn_reflns_limit_k_min -15
_diffrn_reflns_limit_l_max 23
_diffrn_reflns_limit_l_min -23
_diffrn_reflns_number 20061
_diffrn_reflns_theta_full 26.00
_diffrn_reflns_theta_max 26.00
_diffrn_reflns_theta_min 2.12
_exptl_absorpt_coefficient_mu 0.412
_exptl_absorpt_correction_type none
_exptl_crystal_colour Yellow
_exptl_crystal_density_diffrn 1.340
_exptl_crystal_density_method 'not measured'
_exptl_crystal_description Block
_exptl_crystal_F_000 1144
_exptl_crystal_size_max 0.19
_exptl_crystal_size_mid 0.15
_exptl_crystal_size_min 0.12
_refine_diff_density_max 0.661
_refine_diff_density_min -0.376
_refine_diff_density_rms 0.065
_refine_ls_extinction_method none
_refine_ls_goodness_of_fit_ref 1.049
_refine_ls_hydrogen_treatment constr
_refine_ls_matrix_type full
_refine_ls_number_parameters 331
_refine_ls_number_reflns 5301
_refine_ls_number_restraints 0
_refine_ls_restrained_S_all 1.049
_refine_ls_R_factor_all 0.0394
_refine_ls_R_factor_gt 0.0297
_refine_ls_shift/su_max 0.000
_refine_ls_shift/su_mean 0.000
_refine_ls_structure_factor_coef Fsqd
_refine_ls_weighting_details 'calc w=1/[\s^2^(Fo^2^)+(0.0261P)^2^+2.4908P] where P=(Fo^2^+2Fc^2^)/3'
_refine_ls_weighting_scheme calc
_refine_ls_wR_factor_gt 0.0661
_refine_ls_wR_factor_ref 0.0702
_reflns_number_gt 4477
_reflns_number_total 5301
_reflns_threshold_expression >2sigma(I)
_cod_data_source_file c4dt02721c2.cif
_cod_data_source_block Compound-7
_cod_depositor_comments
;
The following automatic conversions were performed:

'_symmetry_cell_setting' value 'Monoclinic' changed to 'monoclinic'
according to
/usr/data/users/saulius/crontab/automatic-downloads/rss-feeds/RSC/lib/dictionaries/cif_core.dic
dictionary named 'cif_core.dic' version 2.4.2 from 2011-04-26.

Automatic conversion script
Id: cif_fix_values 2827 2014-09-09 07:05:25Z andrius 

 Adding full bibliography for 7032893--7032900.cif.
;
_cod_original_sg_symbol_H-M P2(1)/n
_cod_database_code 7032897

loop_
_symmetry_equiv_pos_as_xyz
'x, y, z'
'-x+1/2, y+1/2, -z+1/2'
'-x, -y, -z'
'x-1/2, -y-1/2, z-1/2'

loop_
_atom_site_label
_atom_site_type_symbol
_atom_site_fract_x
_atom_site_fract_y
_atom_site_fract_z
_atom_site_U_iso_or_equiv
_atom_site_adp_type
_atom_site_occupancy
_atom_site_symmetry_multiplicity
_atom_site_calc_flag
_atom_site_refinement_flags
B1 B 0.9803(2) 0.3462(2) 0.86212(14) 0.0282(6) Uani 1 1 d .
C1 C 0.78118(17) 0.12291(15) 0.00860(10) 0.0121(4) Uani 1 1 d .
H1 H 0.6989 0.1276 -0.0003 0.014 Uiso 1 1 calc R
C2 C 0.74548(17) -0.02852(15) -0.06153(10) 0.0131(4) Uani 1 1 d .
C3 C 0.68846(18) -0.11153(16) -0.03006(11) 0.0168(4) Uani 1 1 d .
C4 C 0.61839(19) -0.18240(17) -0.07416(12) 0.0227(5) Uani 1 1 d .
H4 H 0.5783 -0.2379 -0.0551 0.027 Uiso 1 1 calc R
C5 C 0.6074(2) -0.17193(19) -0.14541(12) 0.0274(5) Uani 1 1 d .
H5 H 0.5616 -0.2212 -0.1739 0.033 Uiso 1 1 calc R
C6 C 0.6637(2) -0.08907(19) -0.17469(12) 0.0258(5) Uani 1 1 d .
H6 H 0.6545 -0.0826 -0.2229 0.031 Uiso 1 1 calc R
C7 C 0.73412(18) -0.01485(16) -0.13394(10) 0.0178(4) Uani 1 1 d .
C8 C 0.6989(2) -0.12482(17) 0.04851(11) 0.0229(5) Uani 1 1 d .
H8 H 0.7642 -0.0789 0.0701 0.027 Uiso 1 1 calc R
C9 C 0.5858(3) -0.0879(2) 0.07441(14) 0.0402(7) Uani 1 1 d .
H9A H 0.5730 -0.0124 0.0641 0.060 Uiso 1 1 calc R
H9B H 0.5931 -0.0989 0.1238 0.060 Uiso 1 1 calc R
H9C H 0.5198 -0.1289 0.0516 0.060 Uiso 1 1 calc R
C10 C 0.7267(2) -0.2416(2) 0.07128(14) 0.0371(6) Uani 1 1 d .
H10A H 0.7431 -0.2449 0.1212 0.056 Uiso 1 1 calc R
H10B H 0.7947 -0.2664 0.0519 0.056 Uiso 1 1 calc R
H10C H 0.6598 -0.2867 0.0551 0.056 Uiso 1 1 calc R
C11 C 0.7967(2) 0.07485(18) -0.16809(11) 0.0231(5) Uani 1 1 d .
H11 H 0.8312 0.1251 -0.1317 0.028 Uiso 1 1 calc R
C12 C 0.7094(2) 0.1379(2) -0.22080(13) 0.0362(6) Uani 1 1 d .
H12A H 0.6794 0.0914 -0.2589 0.054 Uiso 1 1 calc R
H12B H 0.7493 0.1984 -0.2379 0.054 Uiso 1 1 calc R
H12C H 0.6447 0.1634 -0.1986 0.054 Uiso 1 1 calc R
C13 C 0.8970(2) 0.0289(2) -0.20360(14) 0.0340(6) Uani 1 1 d .
H13A H 0.9528 -0.0081 -0.1698 0.051 Uiso 1 1 calc R
H13B H 0.9364 0.0869 -0.2239 0.051 Uiso 1 1 calc R
H13C H 0.8649 -0.0209 -0.2394 0.051 Uiso 1 1 calc R
C14 C 0.75904(17) 0.27523(15) 0.08099(10) 0.0129(4) Uani 1 1 d .
C15 C 0.70541(18) 0.36231(16) 0.04254(11) 0.0159(4) Uani 1 1 d .
C16 C 0.62763(19) 0.42500(16) 0.07492(11) 0.0199(5) Uani 1 1 d .
H16 H 0.5896 0.4835 0.0512 0.024 Uiso 1 1 calc R
C17 C 0.60598(19) 0.40196(17) 0.14150(11) 0.0212(5) Uani 1 1 d .
H17 H 0.5533 0.4447 0.1619 0.025 Uiso 1 1 calc R
C18 C 0.66158(19) 0.31627(17) 0.17812(11) 0.0188(4) Uani 1 1 d .
H18 H 0.6470 0.3027 0.2233 0.023 Uiso 1 1 calc R
C19 C 0.73921(17) 0.24966(16) 0.14860(10) 0.0154(4) Uani 1 1 d .
C20 C 0.72863(19) 0.38832(17) -0.03068(11) 0.0186(4) Uani 1 1 d .
H20 H 0.8012 0.3504 -0.0383 0.022 Uiso 1 1 calc R
C21 C 0.6281(2) 0.34859(18) -0.08537(11) 0.0232(5) Uani 1 1 d .
H21A H 0.6197 0.2717 -0.0812 0.035 Uiso 1 1 calc R
H21B H 0.6458 0.3657 -0.1310 0.035 Uiso 1 1 calc R
H21C H 0.5554 0.3834 -0.0784 0.035 Uiso 1 1 calc R
C22 C 0.7484(2) 0.50905(18) -0.04056(12) 0.0304(5) Uani 1 1 d .
H22A H 0.6756 0.5473 -0.0387 0.046 Uiso 1 1 calc R
H22B H 0.7738 0.5210 -0.0850 0.046 Uiso 1 1 calc R
H22C H 0.8082 0.5347 -0.0042 0.046 Uiso 1 1 calc R
C23 C 0.79926(19) 0.15514(17) 0.18989(11) 0.0202(5) Uani 1 1 d .
H23 H 0.8340 0.1086 0.1574 0.024 Uiso 1 1 calc R
C24 C 0.8994(2) 0.1938(2) 0.24499(14) 0.0378(6) Uani 1 1 d .
H24A H 0.9582 0.2304 0.2228 0.057 Uiso 1 1 calc R
H24B H 0.9349 0.1328 0.2706 0.057 Uiso 1 1 calc R
H24C H 0.8683 0.2427 0.2763 0.057 Uiso 1 1 calc R
C25 C 0.7109(2) 0.0873(2) 0.22338(14) 0.0340(6) Uani 1 1 d .
H25A H 0.6848 0.1274 0.2607 0.051 Uiso 1 1 calc R
H25B H 0.7485 0.0216 0.2414 0.051 Uiso 1 1 calc R
H25C H 0.6439 0.0702 0.1891 0.051 Uiso 1 1 calc R
C26 C 0.95981(17) 0.21856(15) 0.06041(9) 0.0124(4) Uani 1 1 d .
C27 C 1.00441(18) 0.32517(16) 0.08936(11) 0.0174(4) Uani 1 1 d .
H27A H 1.0885 0.3211 0.1037 0.026 Uiso 1 1 calc R
H27B H 0.9660 0.3431 0.1287 0.026 Uiso 1 1 calc R
H27C H 0.9874 0.3799 0.0543 0.026 Uiso 1 1 calc R
F1 F 1.05671(19) 0.43057(13) 0.87525(11) 0.0658(5) Uani 1 1 d .
F2 F 0.86660(16) 0.3815(2) 0.83953(8) 0.0759(7) Uani 1 1 d .
F3 F 1.01744(14) 0.28041(12) 0.81232(7) 0.0411(4) Uani 1 1 d .
F4 F 0.97908(15) 0.28727(16) 0.92297(8) 0.0531(5) Uani 1 1 d .
N1 N 0.82751(14) 0.04139(13) -0.01787(8) 0.0111(3) Uani 1 1 d .
N2 N 0.83776(14) 0.20405(12) 0.04831(8) 0.0120(3) Uani 1 1 d .
N3 N 1.02947(14) 0.14407(12) 0.04518(8) 0.0125(3) Uani 1 1 d .
H3 H 1.1034 0.1591 0.0567 0.015 Uiso 1 1 calc R
Pd1 Pd 1.0000 0.0000 0.0000 0.00936(6) Uani 1 2 d S

loop_
_atom_site_aniso_label
_atom_site_aniso_U_11
_atom_site_aniso_U_22
_atom_site_aniso_U_33
_atom_site_aniso_U_23
_atom_site_aniso_U_13
_atom_site_aniso_U_12
B1 0.0275(15) 0.0397(16) 0.0190(13) 0.0037(11) 0.0086(11) 0.0052(12)
C1 0.0090(9) 0.0150(10) 0.0124(9) 0.0009(7) 0.0023(7) -0.0003(7)
C2 0.0080(9) 0.0140(10) 0.0166(10) -0.0036(7) -0.0001(8) 0.0018(7)
C3 0.0121(10) 0.0156(10) 0.0229(11) -0.0031(8) 0.0033(8) 0.0016(8)
C4 0.0156(11) 0.0203(11) 0.0327(13) -0.0065(9) 0.0046(9) -0.0048(8)
C5 0.0195(12) 0.0298(13) 0.0319(13) -0.0159(10) -0.0001(10) -0.0052(9)
C6 0.0232(12) 0.0335(13) 0.0196(11) -0.0083(9) -0.0002(9) 0.0000(10)
C7 0.0143(10) 0.0215(12) 0.0169(10) -0.0028(8) -0.0002(8) 0.0035(8)
C8 0.0226(12) 0.0232(12) 0.0230(12) 0.0020(9) 0.0040(9) -0.0072(9)
C9 0.0557(18) 0.0352(15) 0.0348(15) 0.0082(12) 0.0239(14) 0.0175(13)
C10 0.0381(16) 0.0358(15) 0.0394(15) 0.0113(12) 0.0127(12) 0.0107(11)
C11 0.0298(13) 0.0257(12) 0.0136(11) -0.0010(9) 0.0020(9) -0.0012(9)
C12 0.0473(17) 0.0337(14) 0.0265(13) 0.0053(11) 0.0016(12) 0.0095(12)
C13 0.0348(15) 0.0370(15) 0.0329(14) 0.0097(11) 0.0138(12) 0.0024(10)
C14 0.0114(10) 0.0113(9) 0.0169(10) -0.0045(8) 0.0046(8) 0.0001(7)
C15 0.0128(10) 0.0136(10) 0.0214(11) -0.0018(8) 0.0034(8) -0.0019(7)
C16 0.0169(11) 0.0142(10) 0.0287(12) -0.0014(8) 0.0038(9) 0.0036(8)
C17 0.0177(11) 0.0189(11) 0.0290(12) -0.0088(9) 0.0096(9) 0.0022(8)
C18 0.0189(11) 0.0219(11) 0.0165(11) -0.0066(8) 0.0061(9) -0.0027(8)
C19 0.0138(10) 0.0156(10) 0.0167(10) -0.0041(8) 0.0018(8) -0.0016(8)
C20 0.0171(11) 0.0187(11) 0.0211(11) 0.0036(8) 0.0064(9) 0.0031(8)
C21 0.0239(12) 0.0234(12) 0.0224(12) 0.0007(9) 0.0035(9) 0.0009(9)
C22 0.0373(14) 0.0241(12) 0.0297(12) 0.0058(10) 0.0048(10) -0.0080(10)
C23 0.0233(12) 0.0239(11) 0.0143(10) 0.0006(8) 0.0059(9) 0.0071(9)
C24 0.0295(14) 0.0459(16) 0.0348(15) 0.0103(12) -0.0062(11) -0.0019(11)
C25 0.0319(14) 0.0297(13) 0.0392(15) 0.0131(11) 0.0016(11) 0.0009(10)
C26 0.0163(10) 0.0120(9) 0.0096(9) 0.0011(7) 0.0041(8) -0.0003(7)
C27 0.0144(10) 0.0148(10) 0.0236(11) -0.0046(8) 0.0048(9) -0.0018(8)
F1 0.0815(15) 0.0333(10) 0.0847(14) -0.0187(9) 0.0192(11) -0.0071(9)
F2 0.0396(10) 0.165(2) 0.0247(8) 0.0298(11) 0.0109(8) 0.0450(12)
F3 0.0530(10) 0.0435(9) 0.0301(8) -0.0096(7) 0.0177(7) -0.0060(7)
F4 0.0466(10) 0.0901(13) 0.0263(8) 0.0249(8) 0.0179(7) 0.0262(9)
N1 0.0099(8) 0.0120(7) 0.0113(8) -0.0009(6) 0.0011(6) 0.0006(6)
N2 0.0104(8) 0.0119(8) 0.0139(8) -0.0024(6) 0.0023(6) 0.0005(6)
N3 0.0082(8) 0.0138(8) 0.0150(8) -0.0015(6) 0.0004(6) -0.0007(6)
Pd1 0.00783(10) 0.00963(10) 0.01070(10) -0.00191(8) 0.00163(7) 0.00082(8)

loop_
_atom_type_symbol
_atom_type_description
_atom_type_scat_dispersion_real
_atom_type_scat_dispersion_imag
_atom_type_scat_source
C C 0.0033 0.0016 'International Tables Vol C Tables 4.2.6.8 and 6.1.1.4'
H H 0.0000 0.0000 'International Tables Vol C Tables 4.2.6.8 and 6.1.1.4'
N N 0.0061 0.0033 'International Tables Vol C Tables 4.2.6.8 and 6.1.1.4'
F F 0.0171 0.0103 'International Tables Vol C Tables 4.2.6.8 and 6.1.1.4'
Pd Pd -0.9988 1.0072 'International Tables Vol C Tables 4.2.6.8 and 6.1.1.4'
B B 0.0013 0.0007 'International Tables Vol C Tables 4.2.6.8 and 6.1.1.4'

loop_
_geom_angle_atom_site_label_1
_geom_angle_atom_site_label_2
_geom_angle_atom_site_label_3
_geom_angle
_geom_angle_site_symmetry_1
_geom_angle_site_symmetry_3
F1 B1 F3 109.3(2) . .
F1 B1 F2 111.4(2) . .
F3 B1 F2 109.6(2) . .
F1 B1 F4 109.2(2) . .
F3 B1 F4 109.2(2) . .
F2 B1 F4 108.1(2) . .
N1 C1 N2 127.99(18) . .
N1 C1 H1 116.0 . .
N2 C1 H1 116.0 . .
C3 C2 C7 122.95(18) . .
C3 C2 N1 118.80(17) . .
C7 C2 N1 118.06(17) . .
C4 C3 C2 116.99(19) . .
C4 C3 C8 120.16(19) . .
C2 C3 C8 122.84(18) . .
C5 C4 C3 121.2(2) . .
C5 C4 H4 119.4 . .
C3 C4 H4 119.4 . .
C6 C5 C4 120.4(2) . .
C6 C5 H5 119.8 . .
C4 C5 H5 119.8 . .
C5 C6 C7 121.5(2) . .
C5 C6 H6 119.2 . .
C7 C6 H6 119.2 . .
C6 C7 C2 116.91(19) . .
C6 C7 C11 120.14(19) . .
C2 C7 C11 122.94(18) . .
C9 C8 C3 110.64(19) . .
C9 C8 C10 109.75(19) . .
C3 C8 C10 111.99(19) . .
C9 C8 H8 108.1 . .
C3 C8 H8 108.1 . .
C10 C8 H8 108.1 . .
C8 C9 H9A 109.5 . .
C8 C9 H9B 109.5 . .
H9A C9 H9B 109.5 . .
C8 C9 H9C 109.5 . .
H9A C9 H9C 109.5 . .
H9B C9 H9C 109.5 . .
C8 C10 H10A 109.5 . .
C8 C10 H10B 109.5 . .
H10A C10 H10B 109.5 . .
C8 C10 H10C 109.5 . .
H10A C10 H10C 109.5 . .
H10B C10 H10C 109.5 . .
C7 C11 C13 110.77(18) . .
C7 C11 C12 111.2(2) . .
C13 C11 C12 110.11(19) . .
C7 C11 H11 108.2 . .
C13 C11 H11 108.2 . .
C12 C11 H11 108.2 . .
C11 C12 H12A 109.5 . .
C11 C12 H12B 109.5 . .
H12A C12 H12B 109.5 . .
C11 C12 H12C 109.5 . .
H12A C12 H12C 109.5 . .
H12B C12 H12C 109.5 . .
C11 C13 H13A 109.5 . .
C11 C13 H13B 109.5 . .
H13A C13 H13B 109.5 . .
C11 C13 H13C 109.5 . .
H13A C13 H13C 109.5 . .
H13B C13 H13C 109.5 . .
C15 C14 C19 123.79(18) . .
C15 C14 N2 118.61(17) . .
C19 C14 N2 117.57(17) . .
C16 C15 C14 116.39(18) . .
C16 C15 C20 120.89(18) . .
C14 C15 C20 122.72(17) . .
C17 C16 C15 121.3(2) . .
C17 C16 H16 119.4 . .
C15 C16 H16 119.4 . .
C18 C17 C16 120.68(19) . .
C18 C17 H17 119.7 . .
C16 C17 H17 119.7 . .
C17 C18 C19 120.99(19) . .
C17 C18 H18 119.5 . .
C19 C18 H18 119.5 . .
C18 C19 C14 116.84(18) . .
C18 C19 C23 120.11(18) . .
C14 C19 C23 123.05(17) . .
C15 C20 C21 111.56(17) . .
C15 C20 C22 111.97(18) . .
C21 C20 C22 109.71(18) . .
C15 C20 H20 107.8 . .
C21 C20 H20 107.8 . .
C22 C20 H20 107.8 . .
C20 C21 H21A 109.5 . .
C20 C21 H21B 109.5 . .
H21A C21 H21B 109.5 . .
C20 C21 H21C 109.5 . .
H21A C21 H21C 109.5 . .
H21B C21 H21C 109.5 . .
C20 C22 H22A 109.5 . .
C20 C22 H22B 109.5 . .
H22A C22 H22B 109.5 . .
C20 C22 H22C 109.5 . .
H22A C22 H22C 109.5 . .
H22B C22 H22C 109.5 . .
C19 C23 C24 111.21(18) . .
C19 C23 C25 111.87(18) . .
C24 C23 C25 110.29(19) . .
C19 C23 H23 107.8 . .
C24 C23 H23 107.8 . .
C25 C23 H23 107.8 . .
C23 C24 H24A 109.5 . .
C23 C24 H24B 109.5 . .
H24A C24 H24B 109.5 . .
C23 C24 H24C 109.5 . .
H24A C24 H24C 109.5 . .
H24B C24 H24C 109.5 . .
C23 C25 H25A 109.5 . .
C23 C25 H25B 109.5 . .
H25A C25 H25B 109.5 . .
C23 C25 H25C 109.5 . .
H25A C25 H25C 109.5 . .
H25B C25 H25C 109.5 . .
N3 C26 N2 120.56(17) . .
N3 C26 C27 122.30(18) . .
N2 C26 C27 117.10(16) . .
C26 C27 H27A 109.5 . .
C26 C27 H27B 109.5 . .
H27A C27 H27B 109.5 . .
C26 C27 H27C 109.5 . .
H27A C27 H27C 109.5 . .
H27B C27 H27C 109.5 . .
C1 N1 C2 115.78(16) . .
C1 N1 Pd1 125.53(14) . .
C2 N1 Pd1 118.62(12) . .
C1 N2 C26 124.65(16) . .
C1 N2 C14 114.60(15) . .
C26 N2 C14 120.71(15) . .
C26 N3 Pd1 132.49(14) . .
C26 N3 H3 113.8 . .
Pd1 N3 H3 113.8 . .
N3 Pd1 N3 179.999(2) 3_755 .
N3 Pd1 N1 93.08(6) 3_755 .
N3 Pd1 N1 86.92(6) . .
N3 Pd1 N1 86.92(6) 3_755 3_755
N3 Pd1 N1 93.09(6) . 3_755
N1 Pd1 N1 180.0 . 3_755

loop_
_geom_bond_atom_site_label_1
_geom_bond_atom_site_label_2
_geom_bond_distance
_geom_bond_site_symmetry_2
B1 F1 1.359(3) .
B1 F3 1.376(3) .
B1 F2 1.376(3) .
B1 F4 1.389(3) .
C1 N1 1.280(2) .
C1 N2 1.368(2) .
C1 H1 0.9300 .
C2 C3 1.401(3) .
C2 C7 1.402(3) .
C2 N1 1.452(2) .
C3 C4 1.392(3) .
C3 C8 1.521(3) .
C4 C5 1.376(3) .
C4 H4 0.9300 .
C5 C6 1.375(3) .
C5 H5 0.9300 .
C6 C7 1.388(3) .
C6 H6 0.9300 .
C7 C11 1.521(3) .
C8 C9 1.521(3) .
C8 C10 1.529(3) .
C8 H8 0.9800 .
C9 H9A 0.9600 .
C9 H9B 0.9600 .
C9 H9C 0.9600 .
C10 H10A 0.9600 .
C10 H10B 0.9600 .
C10 H10C 0.9600 .
C11 C13 1.528(3) .
C11 C12 1.532(3) .
C11 H11 0.9800 .
C12 H12A 0.9600 .
C12 H12B 0.9600 .
C12 H12C 0.9600 .
C13 H13A 0.9600 .
C13 H13B 0.9600 .
C13 H13C 0.9600 .
C14 C15 1.399(3) .
C14 C19 1.400(3) .
C14 N2 1.465(2) .
C15 C16 1.394(3) .
C15 C20 1.517(3) .
C16 C17 1.380(3) .
C16 H16 0.9300 .
C17 C18 1.377(3) .
C17 H17 0.9300 .
C18 C19 1.392(3) .
C18 H18 0.9300 .
C19 C23 1.522(3) .
C20 C21 1.525(3) .
C20 C22 1.526(3) .
C20 H20 0.9800 .
C21 H21A 0.9600 .
C21 H21B 0.9600 .
C21 H21C 0.9600 .
C22 H22A 0.9600 .
C22 H22B 0.9600 .
C22 H22C 0.9600 .
C23 C24 1.523(3) .
C23 C25 1.526(3) .
C23 H23 0.9800 .
C24 H24A 0.9600 .
C24 H24B 0.9600 .
C24 H24C 0.9600 .
C25 H25A 0.9600 .
C25 H25B 0.9600 .
C25 H25C 0.9600 .
C26 N3 1.278(2) .
C26 N2 1.388(2) .
C26 C27 1.493(3) .
C27 H27A 0.9600 .
C27 H27B 0.9600 .
C27 H27C 0.9600 .
N1 Pd1 2.0116(16) .
N3 Pd1 1.9920(15) .
N3 H3 0.8600 .
Pd1 N3 1.9920(15) 3_755
Pd1 N1 2.0116(16) 3_755

loop_
_geom_torsion_atom_site_label_1
_geom_torsion_atom_site_label_2
_geom_torsion_atom_site_label_3
_geom_torsion_atom_site_label_4
_geom_torsion
_geom_torsion_site_symmetry_4
C7 C2 C3 C4 0.2(3) .
N1 C2 C3 C4 -174.68(18) .
C7 C2 C3 C8 -178.74(19) .
N1 C2 C3 C8 6.4(3) .
C2 C3 C4 C5 0.9(3) .
C8 C3 C4 C5 179.9(2) .
C3 C4 C5 C6 -1.5(3) .
C4 C5 C6 C7 0.9(4) .
C5 C6 C7 C2 0.2(3) .
C5 C6 C7 C11 179.1(2) .
C3 C2 C7 C6 -0.8(3) .
N1 C2 C7 C6 174.15(18) .
C3 C2 C7 C11 -179.60(19) .
N1 C2 C7 C11 -4.7(3) .
C4 C3 C8 C9 -74.0(3) .
C2 C3 C8 C9 104.9(2) .
C4 C3 C8 C10 48.8(3) .
C2 C3 C8 C10 -132.3(2) .
C6 C7 C11 C13 -70.3(3) .
C2 C7 C11 C13 108.5(2) .
C6 C7 C11 C12 52.5(3) .
C2 C7 C11 C12 -128.7(2) .
C19 C14 C15 C16 -0.5(3) .
N2 C14 C15 C16 177.50(18) .
C19 C14 C15 C20 179.91(19) .
N2 C14 C15 C20 -2.1(3) .
C14 C15 C16 C17 0.4(3) .
C20 C15 C16 C17 -179.99(19) .
C15 C16 C17 C18 0.4(3) .
C16 C17 C18 C19 -1.2(3) .
C17 C18 C19 C14 1.0(3) .
C17 C18 C19 C23 -179.73(19) .
C15 C14 C19 C18 -0.2(3) .
N2 C14 C19 C18 -178.21(17) .
C15 C14 C19 C23 -179.44(19) .
N2 C14 C19 C23 2.6(3) .
C16 C15 C20 C21 -78.5(2) .
C14 C15 C20 C21 101.1(2) .
C16 C15 C20 C22 44.9(3) .
C14 C15 C20 C22 -135.5(2) .
C18 C19 C23 C24 -75.6(3) .
C14 C19 C23 C24 103.6(2) .
C18 C19 C23 C25 48.2(3) .
C14 C19 C23 C25 -132.6(2) .
N2 C1 N1 C2 -176.33(18) .
N2 C1 N1 Pd1 6.9(3) .
C3 C2 N1 C1 -86.2(2) .
C7 C2 N1 C1 98.6(2) .
C3 C2 N1 Pd1 90.85(18) .
C7 C2 N1 Pd1 -84.31(19) .
N1 C1 N2 C26 7.9(3) .
N1 C1 N2 C14 -169.68(18) .
N3 C26 N2 C1 -13.0(3) .
C27 C26 N2 C1 164.98(17) .
N3 C26 N2 C14 164.40(17) .
C27 C26 N2 C14 -17.6(3) .
C15 C14 N2 C1 -85.0(2) .
C19 C14 N2 C1 93.0(2) .
C15 C14 N2 C26 97.3(2) .
C19 C14 N2 C26 -84.7(2) .
N2 C26 N3 Pd1 3.3(3) .
C27 C26 N3 Pd1 -174.67(14) .
C26 N3 Pd1 N3 74(34) 3_755
C26 N3 Pd1 N1 6.82(18) .
C26 N3 Pd1 N1 -173.18(18) 3_755
C1 N1 Pd1 N3 168.63(16) 3_755
C2 N1 Pd1 N3 -8.10(14) 3_755
C1 N1 Pd1 N3 -11.37(16) .
C2 N1 Pd1 N3 171.90(14) .
C1 N1 Pd1 N1 127.33(16) 3_755
C2 N1 Pd1 N1 -49.40(13) 3_755
